data_4031151
loop_
_publ_author_name
'Barton, Benita'
'Caira, Mino R.'
'Hosten, Eric C.'
'McCleland, Cedric W.'
'Weitz, Selwyn'

_publ_section_title
;
 Clathrates of TETROL: Further Aspects of the Selective Inclusion of
 Methylcyclohexanones in Their Energetically Unfavorable Axial Methyl
 Conformations.
;
_journal_issue 14
_journal_name_full 'The Journal of organic chemistry'
_journal_page_first 7184
_journal_page_last 7192
_journal_paper_doi 10.1021/acs.joc.5b01067
_journal_volume 80
_journal_year 2015
_chemical_absolute_configuration syn
_chemical_formula_moiety 'C28 H26 O4, C7 H12 O1'
_chemical_formula_sum 'C35 H38 O5'
_chemical_formula_weight 538.65
_chemical_melting_point 421
_chemical_name_common none
_chemical_name_systematic
; 
 (+)-(2R,3R)-1,1,4,4-tetraphenylbutane-1,2,3,4-tetraol/
4-methylcyclohexanone (1:1)
;
_space_group_IT_number 1
_symmetry_cell_setting triclinic
_symmetry_space_group_name_Hall 'P 1'
_symmetry_space_group_name_H-M 'P 1'
_atom_sites_solution_hydrogens geom
_atom_sites_solution_primary direct
_atom_sites_solution_secondary difmap
_audit_creation_method SHELXL-97
_cell_angle_alpha 79.296(6)
_cell_angle_beta 68.813(5)
_cell_angle_gamma 65.825(5)
_cell_formula_units_Z 1
_cell_length_a 8.181(2)
_cell_length_b 9.952(3)
_cell_length_c 10.163(3)
_cell_measurement_reflns_used 2417
_cell_measurement_temperature 173(2)
_cell_measurement_theta_max 26.0
_cell_measurement_theta_min 2.88
_cell_volume 703.2(3)
_computing_cell_refinement 'Bruker SAINT'
_computing_data_collection 'Bruker Apex2'
_computing_data_reduction 'Bruker SAINT, SADABS and XPREP'
_computing_molecular_graphics
;
Mercury (Macrae at al., 2006) and POV-RAY (Cason, 2003)
;
_computing_publication_material 'PLATON (Spek, 1990)'
_computing_structure_refinement 'SHELXL-97 (Sheldrick, 1997)'
_computing_structure_solution 'SHELXS-97 (Sheldrick, 1990)'
_diffrn_ambient_temperature 173(2)
_diffrn_detector_area_resol_mean n/a
_diffrn_measured_fraction_theta_full 0.952
_diffrn_measured_fraction_theta_max 0.952
_diffrn_measurement_device_type 'Bruker Apex Duo diffractometer'
_diffrn_measurement_method 'phi- and omega-scans'
_diffrn_radiation_monochromator graphite
_diffrn_radiation_source 'fine-focus sealed tube'
_diffrn_radiation_type MoK\a
_diffrn_radiation_wavelength 0.71073
_diffrn_reflns_av_R_equivalents 0.0000
_diffrn_reflns_av_sigmaI/netI 0.0925
_diffrn_reflns_limit_h_max 10
_diffrn_reflns_limit_h_min -10
_diffrn_reflns_limit_k_max 12
_diffrn_reflns_limit_k_min -12
_diffrn_reflns_limit_l_max 13
_diffrn_reflns_limit_l_min -13
_diffrn_reflns_number 9415
_diffrn_reflns_theta_full 27.14
_diffrn_reflns_theta_max 27.14
_diffrn_reflns_theta_min 2.15
_diffrn_standards_decay_% n/a
_diffrn_standards_interval_count n/a
_diffrn_standards_interval_time n/a
_diffrn_standards_number n/a
_exptl_absorpt_coefficient_mu 0.084
_exptl_absorpt_correction_T_max 0.7455
_exptl_absorpt_correction_T_min 0.6189
_exptl_absorpt_correction_type multi-scan
_exptl_absorpt_process_details 'SADABS (Sheldrick, 2008)'
_exptl_crystal_colour colourless
_exptl_crystal_density_diffrn 1.272
_exptl_crystal_density_method 'not measured'
_exptl_crystal_description plate
_exptl_crystal_F_000 288
_exptl_crystal_size_max 0.32
_exptl_crystal_size_mid 0.20
_exptl_crystal_size_min 0.09
_refine_diff_density_max 0.259
_refine_diff_density_min -0.249
_refine_diff_density_rms 0.061
_refine_ls_abs_structure_details 'Flack H D (1983), Acta Cryst. A39, 876-881'
_refine_ls_abs_structure_Flack -2.1(13)
_refine_ls_extinction_method none
_refine_ls_goodness_of_fit_ref 0.945
_refine_ls_hydrogen_treatment constr
_refine_ls_matrix_type full
_refine_ls_number_parameters 366
_refine_ls_number_reflns 9403
_refine_ls_number_restraints 3
_refine_ls_restrained_S_all 0.945
_refine_ls_R_factor_all 0.0791
_refine_ls_R_factor_gt 0.0515
_refine_ls_shift/su_max 0.000
_refine_ls_shift/su_mean 0.000
_refine_ls_structure_factor_coef Fsqd
_refine_ls_weighting_details 'calc w=1/[\s^2^(Fo^2^)+(0.0540P)^2^+0.0000P] where P=(Fo^2^+2Fc^2^)/3'
_refine_ls_weighting_scheme calc
_refine_ls_wR_factor_gt 0.1269
_refine_ls_wR_factor_ref 0.1338
_reflns_number_gt 5729
_reflns_number_total 9403
_reflns_threshold_expression >2sigma(I)
_cod_data_source_file jo5b01067_si_002.cif
_cod_data_source_block c:\ntwin5
_cod_depositor_comments 'Adding full bibliography for 4031148--4031151.cif.'
_cod_original_cell_volume 703.1(3)
_cod_original_sg_symbol_H-M P1
_cod_database_code 4031151

loop_
_symmetry_equiv_pos_as_xyz
'x, y, z'

loop_
_atom_site_label
_atom_site_type_symbol
_atom_site_fract_x
_atom_site_fract_y
_atom_site_fract_z
_atom_site_U_iso_or_equiv
_atom_site_adp_type
_atom_site_occupancy
_atom_site_symmetry_multiplicity
_atom_site_calc_flag
_atom_site_refinement_flags
C1 C 0.3761(6) 0.2637(5) 0.2123(4) 0.0273(11) Uani 1 1 d .
C2 C 0.3822(6) 0.1931(5) 0.1044(4) 0.0326(12) Uani 1 1 d .
H2 H 0.3349 0.2502 0.0308 0.039 Uiso 1 1 calc R
C3 C 0.4569(7) 0.0385(6) 0.1016(5) 0.0422(13) Uani 1 1 d .
H3 H 0.4601 -0.0089 0.0272 0.051 Uiso 1 1 calc R
C4 C 0.5265(7) -0.0446(6) 0.2103(5) 0.0372(12) Uani 1 1 d .
H4 H 0.5790 -0.1491 0.2090 0.045 Uiso 1 1 calc R
C5 C 0.5197(7) 0.0231(5) 0.3175(5) 0.0355(12) Uani 1 1 d .
H5 H 0.5659 -0.0345 0.3914 0.043 Uiso 1 1 calc R
C6 C 0.4451(7) 0.1770(5) 0.3201(4) 0.0299(11) Uani 1 1 d .
H6 H 0.4412 0.2230 0.3956 0.036 Uiso 1 1 calc R
C7 C 0.4660(6) 0.4887(5) 0.1531(4) 0.0224(10) Uani 1 1 d .
C8 C 0.6014(6) 0.4462(5) 0.2190(4) 0.0276(11) Uani 1 1 d .
H8 H 0.5904 0.3847 0.3027 0.033 Uiso 1 1 calc R
C9 C 0.7546(7) 0.4917(5) 0.1652(5) 0.0345(12) Uani 1 1 d .
H9 H 0.8451 0.4624 0.2133 0.041 Uiso 1 1 calc R
C10 C 0.7748(7) 0.5789(5) 0.0431(4) 0.0317(11) Uani 1 1 d .
H10 H 0.8810 0.6073 0.0045 0.038 Uiso 1 1 calc R
C11 C 0.6388(7) 0.6244(5) -0.0225(4) 0.0369(12) Uani 1 1 d .
H11 H 0.6501 0.6870 -0.1053 0.044 Uiso 1 1 calc R
C12 C 0.4839(6) 0.5800(5) 0.0307(4) 0.0266(10) Uani 1 1 d .
H12 H 0.3918 0.6118 -0.0161 0.032 Uiso 1 1 calc R
C13 C 0.3003(6) 0.4344(4) 0.2087(4) 0.0207(10) Uani 1 1 d .
O14 O 0.1884(4) 0.4848(3) 0.1164(2) 0.0278(7) Uani 1 1 d .
H14 H 0.1423 0.5774 0.1124 0.033 Uiso 1 1 calc R
C15 C 0.1751(6) 0.4899(5) 0.3582(4) 0.0245(10) Uani 1 1 d .
H15 H 0.2528 0.4506 0.4234 0.029 Uiso 1 1 calc R
O16 O 0.0234(4) 0.4376(3) 0.4076(3) 0.0325(8) Uani 1 1 d .
H16 H 0.0359 0.3773 0.4764 0.039 Uiso 1 1 calc R
C17 C 0.0890(7) 0.6586(5) 0.3594(4) 0.0239(10) Uani 1 1 d .
H17 H 0.1911 0.6955 0.3002 0.029 Uiso 1 1 calc R
O18 O -0.0559(5) 0.7141(3) 0.2945(3) 0.0369(8) Uani 1 1 d .
H18 H -0.1332 0.6720 0.3326 0.044 Uiso 1 1 calc R
C19 C 0.0113(6) 0.7214(5) 0.5090(4) 0.0223(10) Uani 1 1 d .
O20 O -0.1443(4) 0.6756(3) 0.5947(3) 0.0309(7) Uani 1 1 d .
H20 H -0.1174 0.5879 0.5788 0.037 Uiso 1 1 calc R
C21 C 0.1696(6) 0.6645(5) 0.5759(4) 0.0248(10) Uani 1 1 d .
C22 C 0.1702(7) 0.5651(5) 0.6905(4) 0.0342(12) Uani 1 1 d .
H22 H 0.0658 0.5349 0.7335 0.041 Uiso 1 1 calc R
C23 C 0.3220(8) 0.5077(5) 0.7446(4) 0.0436(14) Uani 1 1 d .
H23 H 0.3205 0.4390 0.8231 0.052 Uiso 1 1 calc R
C24 C 0.4738(8) 0.5517(6) 0.6832(5) 0.0472(14) Uani 1 1 d .
H24 H 0.5768 0.5134 0.7197 0.057 Uiso 1 1 calc R
C25 C 0.4758(8) 0.6514(7) 0.5688(5) 0.0490(14) Uani 1 1 d .
H25 H 0.5804 0.6814 0.5259 0.059 Uiso 1 1 calc R
C26 C 0.3252(7) 0.7069(5) 0.5172(4) 0.0389(13) Uani 1 1 d .
H26 H 0.3272 0.7763 0.4392 0.047 Uiso 1 1 calc R
C27 C -0.0755(6) 0.8901(5) 0.5042(4) 0.0245(10) Uani 1 1 d .
C28 C -0.2283(7) 0.9633(5) 0.6157(4) 0.0329(11) Uani 1 1 d .
H28 H -0.2828 0.9072 0.6918 0.039 Uiso 1 1 calc R
C29 C -0.3047(7) 1.1164(6) 0.6200(5) 0.0401(12) Uani 1 1 d .
H29 H -0.4116 1.1644 0.6966 0.048 Uiso 1 1 calc R
C30 C -0.2209(7) 1.1982(5) 0.5091(4) 0.0395(12) Uani 1 1 d .
H30 H -0.2692 1.3026 0.5112 0.047 Uiso 1 1 calc R
C31 C -0.0690(7) 1.1279(6) 0.3973(5) 0.0384(12) Uani 1 1 d .
H31 H -0.0137 1.1837 0.3214 0.046 Uiso 1 1 calc R
C32 C 0.0036(7) 0.9747(5) 0.3955(4) 0.0329(12) Uani 1 1 d .
H32 H 0.1095 0.9269 0.3183 0.039 Uiso 1 1 calc R
C33 C -0.0017(7) 0.2120(5) 0.7520(4) 0.0350(11) Uani 1 1 d .
C34 C -0.1349(7) 0.2076(5) 0.8961(4) 0.0381(11) Uani 1 1 d .
H34A H -0.2240 0.1656 0.8928 0.046 Uiso 1 1 calc R
H34B H -0.2095 0.3096 0.9280 0.046 Uiso 1 1 calc R
C35 C -0.0358(7) 0.1165(5) 1.0034(4) 0.0406(13) Uani 1 1 d .
H35A H 0.0288 0.1711 1.0244 0.049 Uiso 1 1 calc R
H35B H -0.1316 0.1028 1.0924 0.049 Uiso 1 1 calc R
C36 C 0.1087(7) -0.0343(5) 0.9501(4) 0.0369(11) Uani 1 1 d .
H36 H 0.1801 -0.0813 1.0190 0.044 Uiso 1 1 calc R
C37 C 0.2479(7) -0.0160(5) 0.8099(5) 0.0457(12) Uani 1 1 d .
H37A H 0.3398 -0.1146 0.7761 0.055 Uiso 1 1 calc R
H37B H 0.3188 0.0382 0.8225 0.055 Uiso 1 1 calc R
C38 C 0.1534(7) 0.0666(6) 0.6986(4) 0.0437(14) Uani 1 1 d .
H38A H 0.2489 0.0848 0.6118 0.052 Uiso 1 1 calc R
H38B H 0.0993 0.0055 0.6745 0.052 Uiso 1 1 calc R
O39 O -0.0201(5) 0.3268(3) 0.6775(3) 0.0485(9) Uani 1 1 d .
C40 C 0.0125(7) -0.1360(5) 0.9429(5) 0.0450(12) Uani 1 1 d .
H40A H -0.0573 -0.0931 0.8750 0.067 Uiso 1 1 calc R
H40B H -0.0752 -0.1465 1.0364 0.067 Uiso 1 1 calc R
H40C H 0.1088 -0.2331 0.9127 0.067 Uiso 1 1 calc R

loop_
_atom_site_aniso_label
_atom_site_aniso_U_11
_atom_site_aniso_U_22
_atom_site_aniso_U_33
_atom_site_aniso_U_23
_atom_site_aniso_U_13
_atom_site_aniso_U_12
C1 0.027(3) 0.026(3) 0.035(2) -0.0035(19) -0.0077(18) -0.017(2)
C2 0.038(3) 0.028(3) 0.036(2) -0.002(2) -0.016(2) -0.014(2)
C3 0.054(4) 0.031(3) 0.050(3) -0.009(2) -0.015(2) -0.021(3)
C4 0.034(3) 0.019(3) 0.055(3) -0.007(2) -0.007(2) -0.011(2)
C5 0.036(3) 0.022(3) 0.046(2) 0.002(2) -0.012(2) -0.010(3)
C6 0.035(3) 0.025(3) 0.036(2) -0.0021(19) -0.0127(19) -0.016(3)
C7 0.020(3) 0.020(2) 0.0267(19) -0.0065(17) -0.0060(16) -0.005(2)
C8 0.031(3) 0.027(2) 0.032(2) 0.0029(19) -0.0120(18) -0.018(2)
C9 0.031(3) 0.031(3) 0.051(3) -0.006(2) -0.016(2) -0.016(3)
C10 0.027(3) 0.034(3) 0.042(2) -0.004(2) -0.0094(19) -0.019(3)
C11 0.044(3) 0.029(3) 0.037(2) -0.003(2) -0.004(2) -0.020(3)
C12 0.025(3) 0.023(3) 0.032(2) -0.0017(18) -0.0097(18) -0.009(2)
C13 0.024(3) 0.017(2) 0.0242(19) 0.0007(17) -0.0110(17) -0.008(2)
O14 0.0325(19) 0.0213(17) 0.0374(14) 0.0028(13) -0.0192(13) -0.0123(17)
C15 0.030(3) 0.019(3) 0.032(2) 0.0023(17) -0.0136(18) -0.015(2)
O16 0.029(2) 0.0317(18) 0.0363(15) 0.0047(14) -0.0062(14) -0.0173(18)
C17 0.024(3) 0.024(2) 0.028(2) 0.0023(17) -0.0119(17) -0.012(2)
O18 0.034(2) 0.0307(18) 0.0499(18) -0.0076(15) -0.0257(15) -0.0027(18)
C19 0.015(2) 0.024(3) 0.0293(19) -0.0027(18) -0.0034(16) -0.011(2)
O20 0.0247(19) 0.0269(19) 0.0469(16) -0.0083(14) -0.0061(13) -0.0169(17)
C21 0.024(3) 0.021(3) 0.033(2) -0.0068(18) -0.0109(17) -0.008(2)
C22 0.044(3) 0.026(3) 0.033(2) -0.0017(19) -0.012(2) -0.013(3)
C23 0.065(4) 0.026(3) 0.040(2) -0.001(2) -0.029(3) -0.007(3)
C24 0.037(3) 0.036(3) 0.069(3) -0.021(3) -0.032(3) 0.006(3)
C25 0.036(3) 0.056(4) 0.068(3) -0.004(3) -0.028(3) -0.020(3)
C26 0.041(3) 0.042(3) 0.045(3) 0.004(2) -0.016(2) -0.026(3)
C27 0.025(3) 0.024(3) 0.028(2) 0.0001(19) -0.0137(18) -0.009(2)
C28 0.033(3) 0.029(3) 0.037(2) -0.004(2) -0.014(2) -0.009(2)
C29 0.029(3) 0.035(3) 0.051(3) -0.012(2) -0.015(2) -0.001(3)
C30 0.052(4) 0.026(3) 0.047(3) -0.009(2) -0.027(2) -0.008(3)
C31 0.048(4) 0.030(3) 0.042(3) 0.003(2) -0.018(2) -0.018(3)
C32 0.038(3) 0.030(3) 0.030(2) -0.006(2) -0.0057(19) -0.015(3)
C33 0.039(3) 0.037(3) 0.033(2) -0.002(2) -0.012(2) -0.017(3)
C34 0.047(3) 0.020(2) 0.037(2) -0.0017(19) -0.011(2) -0.005(2)
C35 0.052(4) 0.032(3) 0.035(2) -0.002(2) -0.011(2) -0.016(3)
C36 0.039(3) 0.032(3) 0.038(2) -0.004(2) -0.015(2) -0.008(3)
C37 0.036(3) 0.040(3) 0.056(3) -0.003(2) -0.012(2) -0.010(3)
C38 0.042(3) 0.045(3) 0.037(2) -0.003(2) -0.003(2) -0.017(3)
O39 0.070(3) 0.041(2) 0.0399(16) 0.0084(15) -0.0180(17) -0.030(2)
C40 0.043(3) 0.029(2) 0.062(3) 0.001(2) -0.015(2) -0.015(3)

loop_
_atom_type_symbol
_atom_type_description
_atom_type_scat_dispersion_real
_atom_type_scat_dispersion_imag
_atom_type_scat_source
C C 0.0033 0.0016 'International Tables Vol C Tables 4.2.6.8 and 6.1.1.4'
H H 0.0000 0.0000 'International Tables Vol C Tables 4.2.6.8 and 6.1.1.4'
O O 0.0106 0.0060 'International Tables Vol C Tables 4.2.6.8 and 6.1.1.4'

loop_
_geom_angle_atom_site_label_1
_geom_angle_atom_site_label_2
_geom_angle_atom_site_label_3
_geom_angle
C2 C1 C6 118.2(4)
C2 C1 C13 119.8(4)
C6 C1 C13 121.9(4)
C1 C2 C3 121.3(4)
C1 C2 H2 119.4
C3 C2 H2 119.4
C4 C3 C2 118.9(4)
C4 C3 H3 120.6
C2 C3 H3 120.6
C5 C4 C3 120.5(5)
C5 C4 H4 119.7
C3 C4 H4 119.7
C4 C5 C6 120.5(5)
C4 C5 H5 119.8
C6 C5 H5 119.8
C1 C6 C5 120.6(4)
C1 C6 H6 119.7
C5 C6 H6 119.7
C8 C7 C12 118.5(4)
C8 C7 C13 121.8(3)
C12 C7 C13 119.7(4)
C7 C8 C9 121.4(4)
C7 C8 H8 119.3
C9 C8 H8 119.3
C10 C9 C8 120.2(5)
C10 C9 H9 119.9
C8 C9 H9 119.9
C11 C10 C9 119.0(4)
C11 C10 H10 120.5
C9 C10 H10 120.5
C10 C11 C12 121.3(4)
C10 C11 H11 119.3
C12 C11 H11 119.3
C7 C12 C11 119.5(4)
C7 C12 H12 120.2
C11 C12 H12 120.2
O14 C13 C15 109.6(3)
O14 C13 C7 110.8(3)
C15 C13 C7 110.1(3)
O14 C13 C1 106.1(3)
C15 C13 C1 109.9(3)
C7 C13 C1 110.3(3)
C13 O14 H14 109.5
O16 C15 C17 107.9(4)
O16 C15 C13 109.0(3)
C17 C15 C13 112.0(3)
O16 C15 H15 109.3
C17 C15 H15 109.3
C13 C15 H15 109.3
C15 O16 H16 109.5
O18 C17 C15 109.7(4)
O18 C17 C19 110.3(4)
C15 C17 C19 114.3(3)
O18 C17 H17 107.4
C15 C17 H17 107.4
C19 C17 H17 107.4
C17 O18 H18 109.5
O20 C19 C21 110.9(3)
O20 C19 C27 104.9(3)
C21 C19 C27 110.7(3)
O20 C19 C17 108.4(3)
C21 C19 C17 109.8(3)
C27 C19 C17 112.1(3)
C19 O20 H20 109.5
C22 C21 C26 117.3(4)
C22 C21 C19 122.3(4)
C26 C21 C19 120.3(4)
C21 C22 C23 121.3(5)
C21 C22 H22 119.3
C23 C22 H22 119.3
C24 C23 C22 119.7(4)
C24 C23 H23 120.1
C22 C23 H23 120.1
C25 C24 C23 120.0(5)
C25 C24 H24 120.0
C23 C24 H24 120.0
C24 C25 C26 119.5(5)
C24 C25 H25 120.2
C26 C25 H25 120.2
C25 C26 C21 122.2(4)
C25 C26 H26 118.9
C21 C26 H26 118.9
C28 C27 C32 117.7(4)
C28 C27 C19 120.1(4)
C32 C27 C19 122.0(4)
C27 C28 C29 122.2(4)
C27 C28 H28 118.9
C29 C28 H28 118.9
C28 C29 C30 118.7(4)
C28 C29 H29 120.7
C30 C29 H29 120.7
C31 C30 C29 120.2(5)
C31 C30 H30 119.9
C29 C30 H30 119.9
C30 C31 C32 119.8(4)
C30 C31 H31 120.1
C32 C31 H31 120.1
C31 C32 C27 121.5(4)
C31 C32 H32 119.3
C27 C32 H32 119.3
O39 C33 C34 121.9(4)
O39 C33 C38 121.7(4)
C34 C33 C38 116.3(4)
C33 C34 C35 113.1(4)
C33 C34 H34A 109.0
C35 C34 H34A 109.0
C33 C34 H34B 109.0
C35 C34 H34B 109.0
H34A C34 H34B 107.8
C36 C35 C34 112.3(3)
C36 C35 H35A 109.1
C34 C35 H35A 109.1
C36 C35 H35B 109.1
C34 C35 H35B 109.1
H35A C35 H35B 107.9
C37 C36 C35 109.9(4)
C37 C36 C40 111.9(4)
C35 C36 C40 111.6(4)
C37 C36 H36 107.7
C35 C36 H36 107.7
C40 C36 H36 107.7
C36 C37 C38 112.7(4)
C36 C37 H37A 109.1
C38 C37 H37A 109.1
C36 C37 H37B 109.1
C38 C37 H37B 109.1
H37A C37 H37B 107.8
C33 C38 C37 110.8(4)
C33 C38 H38A 109.5
C37 C38 H38A 109.5
C33 C38 H38B 109.5
C37 C38 H38B 109.5
H38A C38 H38B 108.1
C36 C40 H40A 109.5
C36 C40 H40B 109.5
H40A C40 H40B 109.5
C36 C40 H40C 109.5
H40A C40 H40C 109.5
H40B C40 H40C 109.5

loop_
_geom_bond_atom_site_label_1
_geom_bond_atom_site_label_2
_geom_bond_distance
C1 C2 1.385(6)
C1 C6 1.400(6)
C1 C13 1.550(6)
C2 C3 1.405(7)
C2 H2 0.9500
C3 C4 1.399(7)
C3 H3 0.9500
C4 C5 1.357(7)
C4 H4 0.9500
C5 C6 1.399(6)
C5 H5 0.9500
C6 H6 0.9500
C7 C8 1.379(6)
C7 C12 1.397(5)
C7 C13 1.544(6)
C8 C9 1.397(6)
C8 H8 0.9500
C9 C10 1.374(6)
C9 H9 0.9500
C10 C11 1.378(7)
C10 H10 0.9500
C11 C12 1.403(6)
C11 H11 0.9500
C12 H12 0.9500
C13 O14 1.428(5)
C13 C15 1.545(5)
O14 H14 0.8400
C15 O16 1.430(5)
C15 C17 1.533(4)
C15 H15 1.0000
O16 H16 0.8400
C17 O18 1.428(5)
C17 C19 1.560(5)
C17 H17 1.0000
O18 H18 0.8400
C19 O20 1.454(5)
C19 C21 1.534(6)
C19 C27 1.530(6)
O20 H20 0.8400
C21 C22 1.381(6)
C21 C26 1.397(6)
C22 C23 1.402(7)
C22 H22 0.9500
C23 C24 1.380(7)
C23 H23 0.9500
C24 C25 1.381(7)
C24 H24 0.9500
C25 C26 1.379(7)
C25 H25 0.9500
C26 H26 0.9500
C27 C28 1.383(6)
C27 C32 1.390(5)
C28 C29 1.393(7)
C28 H28 0.9500
C29 C30 1.400(6)
C29 H29 0.9500
C30 C31 1.374(6)
C30 H30 0.9500
C31 C32 1.393(6)
C31 H31 0.9500
C32 H32 0.9500
C33 O39 1.233(5)
C33 C34 1.481(5)
C33 C38 1.513(7)
C34 C35 1.530(6)
C34 H34A 0.9900
C34 H34B 0.9900
C35 C36 1.525(7)
C35 H35A 0.9900
C35 H35B 0.9900
C36 C37 1.504(6)
C36 C40 1.540(6)
C36 H36 1.0000
C37 C38 1.523(6)
C37 H37A 0.9900
C37 H37B 0.9900
C38 H38A 0.9900
C38 H38B 0.9900
C40 H40A 0.9800
C40 H40B 0.9800
C40 H40C 0.9800

loop_
_geom_torsion_atom_site_label_1
_geom_torsion_atom_site_label_2
_geom_torsion_atom_site_label_3
_geom_torsion_atom_site_label_4
_geom_torsion
C6 C1 C2 C3 -0.6(6)
C13 C1 C2 C3 177.5(4)
C1 C2 C3 C4 -0.1(7)
C2 C3 C4 C5 0.9(7)
C3 C4 C5 C6 -0.8(7)
C2 C1 C6 C5 0.6(6)
C13 C1 C6 C5 -177.4(4)
C4 C5 C6 C1 0.1(7)
C12 C7 C8 C9 -0.4(6)
C13 C7 C8 C9 177.7(4)
C7 C8 C9 C10 -1.0(7)
C8 C9 C10 C11 2.1(7)
C9 C10 C11 C12 -1.9(7)
C8 C7 C12 C11 0.7(6)
C13 C7 C12 C11 -177.5(4)
C10 C11 C12 C7 0.4(6)
C8 C7 C13 O14 -175.6(4)
C12 C7 C13 O14 2.6(5)
C8 C7 C13 C15 63.0(5)
C12 C7 C13 C15 -118.8(4)
C8 C7 C13 C1 -58.4(5)
C12 C7 C13 C1 119.8(4)
C2 C1 C13 O14 20.5(5)
C6 C1 C13 O14 -161.4(4)
C2 C1 C13 C15 138.9(4)
C6 C1 C13 C15 -43.0(6)
C2 C1 C13 C7 -99.6(4)
C6 C1 C13 C7 78.5(5)
O14 C13 C15 O16 58.2(4)
C7 C13 C15 O16 -179.7(3)
C1 C13 C15 O16 -58.1(4)
O14 C13 C15 C17 -61.2(5)
C7 C13 C15 C17 60.9(5)
C1 C13 C15 C17 -177.5(4)
O16 C15 C17 O18 -47.6(3)
C13 C15 C17 O18 72.4(5)
O16 C15 C17 C19 76.8(5)
C13 C15 C17 C19 -163.1(3)
O18 C17 C19 O20 60.2(4)
C15 C17 C19 O20 -63.9(5)
O18 C17 C19 C21 -178.5(3)
C15 C17 C19 C21 57.4(5)
O18 C17 C19 C27 -55.0(4)
C15 C17 C19 C27 -179.2(4)
O20 C19 C21 C22 9.0(5)
C27 C19 C21 C22 125.0(4)
C17 C19 C21 C22 -110.8(4)
O20 C19 C21 C26 -174.3(4)
C27 C19 C21 C26 -58.3(5)
C17 C19 C21 C26 65.9(5)
C26 C21 C22 C23 -0.7(6)
C19 C21 C22 C23 176.1(4)
C21 C22 C23 C24 0.4(7)
C22 C23 C24 C25 -0.2(7)
C23 C24 C25 C26 0.4(7)
C24 C25 C26 C21 -0.7(8)
C22 C21 C26 C25 0.9(7)
C19 C21 C26 C25 -176.0(5)
O20 C19 C27 C28 29.3(5)
C21 C19 C27 C28 -90.4(5)
C17 C19 C27 C28 146.7(4)
O20 C19 C27 C32 -156.0(4)
C21 C19 C27 C32 84.3(5)
C17 C19 C27 C32 -38.6(6)
C32 C27 C28 C29 1.1(7)
C19 C27 C28 C29 176.0(5)
C27 C28 C29 C30 -1.5(7)
C28 C29 C30 C31 1.5(7)
C29 C30 C31 C32 -1.1(7)
C30 C31 C32 C27 0.7(7)
C28 C27 C32 C31 -0.7(6)
C19 C27 C32 C31 -175.5(4)
O39 C33 C34 C35 -137.2(5)
C38 C33 C34 C35 45.4(6)
C33 C34 C35 C36 -48.8(5)
C34 C35 C36 C37 55.0(5)
C34 C35 C36 C40 -69.8(5)
C35 C36 C37 C38 -58.1(5)
C40 C36 C37 C38 66.6(5)
O39 C33 C38 C37 135.5(5)
C34 C33 C38 C37 -47.0(6)
C36 C37 C38 C33 53.2(5)
